data_4029252
loop_
_publ_author_name
'Koshima, Hideko'
'Fukano, Michitaro'
'Ojima, Naoko'
'Johmoto, Kohei'
'Uekusa, Hidehiro'
'Shiro, Motoo'

_publ_section_title
;
 Absolute asymmetric photocyclization of triisopropylbenzophenone
 derivatives in crystals and their morphological changes.
;
_journal_issue 7
_journal_name_full 'The Journal of organic chemistry'
_journal_page_first 3088
_journal_page_last 3093
_journal_paper_doi 10.1021/jo5000913
_journal_volume 79
_journal_year 2014
_chemical_formula_moiety 'C30 H35 N O2'
_chemical_formula_sum 'C30 H35 N O2'
_chemical_formula_weight 441.61
_space_group_IT_number 60
_symmetry_cell_setting orthorhombic
_symmetry_Int_Tables_number 60
_symmetry_space_group_name_Hall '-P 2n 2ab'
_symmetry_space_group_name_H-M 'P b c n'
_atom_sites_solution_hydrogens geom
_atom_sites_solution_primary direct
_atom_sites_solution_secondary difmap
_cell_angle_alpha 90.0000
_cell_angle_beta 90.0000
_cell_angle_gamma 90.0000
_cell_formula_units_Z 8
_cell_length_a 34.511(3)
_cell_length_b 8.6859(8)
_cell_length_c 18.3438(17)
_cell_measurement_reflns_used 26563
_cell_measurement_temperature 296
_cell_measurement_theta_max 68.20
_cell_measurement_theta_min 3.52
_cell_volume 5498.7(9)
_computing_cell_refinement 'PROCESS-AUTO (Rigaku, 1998)'
_computing_data_collection 'PROCESS-AUTO (Rigaku, 1998)'
_computing_data_reduction 'CrystalStructure (Rigaku, 2000-2010)'
_computing_molecular_graphics 'ORTEP (Johnson, 1976)'
_computing_publication_material 'CrystalStructure (Rigaku, 2000-2010)'
_computing_structure_refinement 'SHELXL97 (Sheldrick, 1997)'
_computing_structure_solution 'SHELXS97 (Sheldrick, 1997)'
_diffrn_ambient_temperature 296
_diffrn_detector_area_resol_mean 10.000
_diffrn_measured_fraction_theta_full 0.990
_diffrn_measured_fraction_theta_max 0.990
_diffrn_measurement_device_type 'Rigaku R-AXIS RAPID'
_diffrn_measurement_method \w
_diffrn_radiation_type 'Cu K\a'
_diffrn_radiation_wavelength 1.54187
_diffrn_reflns_av_R_equivalents 0.0568
_diffrn_reflns_limit_h_max 34
_diffrn_reflns_limit_h_min -34
_diffrn_reflns_limit_k_max 8
_diffrn_reflns_limit_k_min -8
_diffrn_reflns_limit_l_max 18
_diffrn_reflns_limit_l_min -18
_diffrn_reflns_number 41145
_diffrn_reflns_theta_full 50.00
_diffrn_reflns_theta_max 50.00
_diffrn_standards_number 0
_exptl_absorpt_coefficient_mu 0.510
_exptl_absorpt_correction_T_max 0.927
_exptl_absorpt_correction_T_min 0.721
_exptl_absorpt_correction_type multi-scan
_exptl_absorpt_process_details 'ABSCOR (Rigaku, 1995)'
_exptl_crystal_colour colorless
_exptl_crystal_density_diffrn 1.067
_exptl_crystal_density_method 'not measured'
_exptl_crystal_description needle
_exptl_crystal_F_000 1904.00
_exptl_crystal_size_max 0.336
_exptl_crystal_size_mid 0.158
_exptl_crystal_size_min 0.149
_refine_diff_density_max 0.240
_refine_diff_density_min -0.270
_refine_ls_extinction_method none
_refine_ls_goodness_of_fit_ref 1.057
_refine_ls_hydrogen_treatment constr
_refine_ls_number_parameters 263
_refine_ls_number_reflns 2801
_refine_ls_number_restraints 6
_refine_ls_R_factor_gt 0.0763
_refine_ls_shift/su_max 0.007
_refine_ls_structure_factor_coef Fsqd
_refine_ls_weighting_details 'w = 1/[\s^2^(Fo^2^)+(0.1342P)^2^+2.3278P] where P=(Fo^2^+2Fc^2^)/3'
_refine_ls_weighting_scheme calc
_refine_ls_wR_factor_ref 0.2328
_reflns_number_gt 2022
_reflns_number_total 2802
_reflns_threshold_expression F^2^>2.0\s(F^2^)
_cod_data_source_file jo5000913_si_005.cif
_cod_data_source_block RGK1945[3(m-benzyl)]
_cod_depositor_comments
;Adding full bibliography for
 ./tmp-cod-update-bibliographies-12971/cifs/4029252.cif.
;
_cod_database_code 4029252
_verf_thetm01_alert_3_a
;
PROBLEM: The value of sine(theta_max)/wavelength is less than 0.550
         Calculated sin(theta_max)/wavelength =    0.4968
RESPONSE: Low-resolution reflection data used, see _publ_section_
          exptl_refinement
;

loop_
_symmetry_equiv_pos_site_id
_symmetry_equiv_pos_as_xyz
1 +X,+Y,+Z
2 1/2-X,1/2+Y,+Z
3 +X,-Y,1/2+Z
4 1/2-X,1/2-Y,1/2+Z
5 -X,-Y,-Z
6 1/2+X,1/2-Y,-Z
7 -X,+Y,1/2-Z
8 1/2+X,1/2+Y,1/2-Z

loop_
_atom_site_label
_atom_site_type_symbol
_atom_site_fract_x
_atom_site_fract_y
_atom_site_fract_z
_atom_site_U_iso_or_equiv
_atom_site_adp_type
_atom_site_occupancy
_atom_site_symmetry_multiplicity
_atom_site_calc_flag
_atom_site_refinement_flags
_atom_site_disorder_assembly
_atom_site_disorder_group
O1 O 0.71733(8) 0.1874(4) 0.55605(15) 0.0791(9) Uani 1.0 8 d . . .
O2 O 0.66984(8) 0.3780(4) 0.65521(17) 0.0880(10) Uani 1.0 8 d . . .
N1 N 0.76009(9) 0.3772(4) 0.58394(18) 0.0686(10) Uani 1.0 8 d . . .
H1N H 0.7659 0.4726 0.5773 0.0823 Uiso 1.0 8 calc R . .
C1 C 0.69687(9) 0.6122(4) 0.41342(13) 0.0877(14) Uani 1.0 8 d G . .
H1 H 0.7075 0.6603 0.3727 0.1053 Uiso 1.0 8 calc R . .
C2 C 0.71925(6) 0.5118(4) 0.45471(15) 0.0738(12) Uani 1.0 8 d G . .
H2 H 0.7448 0.4926 0.4417 0.0885 Uiso 1.0 8 calc R . .
C3 C 0.70340(7) 0.4400(3) 0.51550(14) 0.0589(11) Uani 1.0 8 d G . .
C4 C 0.66515(7) 0.4687(3) 0.53500(12) 0.0606(11) Uani 1.0 8 d G . .
C5 C 0.64276(6) 0.5691(4) 0.49371(16) 0.0723(12) Uani 1.0 8 d G . .
H5 H 0.6172 0.5883 0.5068 0.0867 Uiso 1.0 8 calc R . .
C6 C 0.65862(8) 0.6409(3) 0.43292(15) 0.0863(14) Uani 1.0 8 d G . .
H6 H 0.6437 0.7081 0.4053 0.1036 Uiso 1.0 8 calc R . .
C7 C 0.72774(12) 0.3251(6) 0.5549(3) 0.0649(11) Uani 1.0 8 d . . .
C8 C 0.78656(13) 0.2836(5) 0.6263(3) 0.0842(14) Uani 1.0 8 d . . .
H8A H 0.8108 0.2734 0.5999 0.1011 Uiso 1.0 8 calc R . .
H8B H 0.7756 0.1814 0.6320 0.1011 Uiso 1.0 8 calc R . .
C9 C 0.79477(8) 0.3494(4) 0.70046(17) 0.0708(12) Uani 1.0 8 d G . .
C10 C 0.80960(9) 0.4977(4) 0.70651(17) 0.0866(14) Uani 1.0 8 d G . .
H10 H 0.8139 0.5563 0.6649 0.1040 Uiso 1.0 8 calc R . .
C11 C 0.81804(10) 0.5583(4) 0.7748(3) 0.1010(16) Uani 1.0 8 d G . .
H11 H 0.8280 0.6575 0.7789 0.1212 Uiso 1.0 8 calc R . .
C12 C 0.81166(10) 0.4707(6) 0.83707(16) 0.1059(17) Uani 1.0 8 d G . .
H12 H 0.8173 0.5112 0.8828 0.1270 Uiso 1.0 8 calc R . .
C13 C 0.79684(10) 0.3224(5) 0.83102(18) 0.1145(19) Uani 1.0 8 d G . .
H13 H 0.7926 0.2638 0.8727 0.1373 Uiso 1.0 8 calc R . .
C14 C 0.78840(9) 0.2618(4) 0.7627(3) 0.1001(16) Uani 1.0 8 d G . .
H14 H 0.7785 0.1626 0.7587 0.1202 Uiso 1.0 8 calc R . .
C15 C 0.64874(12) 0.4049(5) 0.6039(3) 0.0682(12) Uani 1.0 8 d . . .
C16 C 0.60605(6) 0.3823(4) 0.60877(17) 0.0705(12) Uani 1.0 8 d G . .
C17 C 0.58867(9) 0.2647(4) 0.56909(16) 0.0815(14) Uani 1.0 8 d G . .
C18 C 0.54900(9) 0.2397(4) 0.57483(19) 0.1099(18) Uani 1.0 8 d G . .
H18 H 0.5374 0.1611 0.5483 0.1319 Uiso 1.0 8 calc R . .
C19 C 0.52671(6) 0.3323(5) 0.6202(2) 0.1114(19) Uani 1.0 8 d GD . .
C20 C 0.54409(9) 0.4499(5) 0.65993(18) 0.1059(17) Uani 1.0 8 d G . .
H20 H 0.5292 0.5118 0.6903 0.1271 Uiso 1.0 8 calc R . .
C21 C 0.58376(9) 0.4748(4) 0.65419(16) 0.0826(14) Uani 1.0 8 d G . .
C22 C 0.61191(15) 0.1601(6) 0.5189(3) 0.1000(16) Uani 1.0 8 d . . .
H22 H 0.6389 0.1953 0.5201 0.1200 Uiso 1.0 8 calc R . .
C23 C 0.6115(2) -0.0054(7) 0.5443(4) 0.151(3) Uani 1.0 8 d . . .
H23A H 0.5856 -0.0455 0.5408 0.1807 Uiso 1.0 8 calc R . .
H23B H 0.6201 -0.0105 0.5940 0.1807 Uiso 1.0 8 calc R . .
H23C H 0.6285 -0.0655 0.5142 0.1807 Uiso 1.0 8 calc R . .
C24 C 0.59804(19) 0.1723(8) 0.4406(4) 0.139(3) Uani 1.0 8 d . . .
H24A H 0.5715 0.1399 0.4377 0.1666 Uiso 1.0 8 calc R . .
H24B H 0.6137 0.1076 0.4101 0.1666 Uiso 1.0 8 calc R . .
H24C H 0.6002 0.2771 0.4246 0.1666 Uiso 1.0 8 calc R . .
C25A C 0.4823(3) 0.348(3) 0.6231(9) 0.111(6) Uiso 0.48(3) 8 d PDU A 1
H25A H 0.4770 0.4078 0.6673 0.1328 Uiso 0.48(3) 8 calc PR A 1
C26A C 0.4631(5) 0.423(3) 0.5696(9) 0.165(8) Uiso 0.48(3) 8 d PU A 1
H26A H 0.4722 0.5268 0.5666 0.1977 Uiso 0.48(3) 8 calc PR A 1
H26B H 0.4358 0.4226 0.5802 0.1977 Uiso 0.48(3) 8 calc PR A 1
H26C H 0.4675 0.3714 0.5240 0.1977 Uiso 0.48(3) 8 calc PR A 1
C27A C 0.4694(8) 0.199(4) 0.6392(15) 0.220(11) Uiso 0.48(3) 8 d PU A 1
H27A H 0.4835 0.1602 0.6804 0.2645 Uiso 0.48(3) 8 calc PR A 1
H27B H 0.4738 0.1336 0.5979 0.2645 Uiso 0.48(3) 8 calc PR A 1
H27C H 0.4423 0.2018 0.6503 0.2645 Uiso 0.48(3) 8 calc PR A 1
C25B C 0.4854(4) 0.277(3) 0.6326(10) 0.144(7) Uiso 0.52(3) 8 d PDU A 2
H25B H 0.4741 0.3439 0.6700 0.1731 Uiso 0.52(3) 8 calc PR A 2
C26B C 0.4623(4) 0.303(3) 0.5633(8) 0.153(7) Uiso 0.52(3) 8 d PU A 2
H26D H 0.4661 0.4068 0.5468 0.1832 Uiso 0.52(3) 8 calc PR A 2
H26E H 0.4353 0.2858 0.5728 0.1832 Uiso 0.52(3) 8 calc PR A 2
H26F H 0.4710 0.2327 0.5263 0.1832 Uiso 0.52(3) 8 calc PR A 2
C27B C 0.4777(6) 0.114(3) 0.6559(11) 0.187(9) Uiso 0.52(3) 8 d PU A 2
H27D H 0.4909 0.0934 0.7008 0.2248 Uiso 0.52(3) 8 calc PR A 2
H27E H 0.4868 0.0444 0.6190 0.2248 Uiso 0.52(3) 8 calc PR A 2
H27F H 0.4503 0.0996 0.6627 0.2248 Uiso 0.52(3) 8 calc PR A 2
C28 C 0.60212(15) 0.6026(6) 0.7001(3) 0.1010(17) Uani 1.0 8 d . . .
H28 H 0.6260 0.6340 0.6752 0.1212 Uiso 1.0 8 calc R . .
C29 C 0.5767(2) 0.7454(8) 0.7064(5) 0.168(3) Uani 1.0 8 d . . .
H29A H 0.5676 0.7745 0.6589 0.2019 Uiso 1.0 8 calc R . .
H29B H 0.5916 0.8282 0.7270 0.2019 Uiso 1.0 8 calc R . .
H29C H 0.5550 0.7235 0.7373 0.2019 Uiso 1.0 8 calc R . .
C30 C 0.61398(18) 0.5405(9) 0.7746(3) 0.139(3) Uani 1.0 8 d . . .
H30A H 0.6281 0.6182 0.8006 0.1671 Uiso 1.0 8 calc R . .
H30B H 0.6301 0.4513 0.7684 0.1671 Uiso 1.0 8 calc R . .
H30C H 0.5912 0.5130 0.8018 0.1671 Uiso 1.0 8 calc R . .

loop_
_atom_site_aniso_label
_atom_site_aniso_U_11
_atom_site_aniso_U_22
_atom_site_aniso_U_33
_atom_site_aniso_U_12
_atom_site_aniso_U_13
_atom_site_aniso_U_23
O1 0.0695(19) 0.065(2) 0.103(3) -0.0006(16) -0.0045(15) 0.0002(17)
O2 0.0677(19) 0.122(3) 0.074(2) 0.0079(17) -0.0055(16) 0.0161(18)
N1 0.056(3) 0.055(2) 0.095(3) -0.0024(18) -0.0090(18) -0.0004(18)
C1 0.095(4) 0.096(4) 0.072(3) -0.006(3) 0.002(3) 0.017(3)
C2 0.072(3) 0.075(3) 0.074(3) 0.001(3) 0.002(3) 0.008(3)
C3 0.058(3) 0.051(3) 0.067(3) -0.003(2) -0.007(2) -0.007(2)
C4 0.056(3) 0.059(3) 0.067(3) -0.001(2) -0.007(2) -0.004(2)
C5 0.062(3) 0.076(3) 0.079(3) -0.002(3) -0.009(3) 0.005(3)
C6 0.087(4) 0.085(4) 0.087(4) 0.004(3) -0.016(3) 0.017(3)
C7 0.060(3) 0.062(3) 0.073(3) -0.005(3) 0.009(3) -0.005(3)
C8 0.079(3) 0.064(3) 0.110(4) 0.015(3) -0.016(3) -0.008(3)
C9 0.060(3) 0.071(3) 0.082(4) 0.009(3) -0.005(3) 0.003(3)
C10 0.098(4) 0.082(4) 0.080(4) -0.009(3) -0.007(3) -0.000(3)
C11 0.110(4) 0.100(4) 0.093(4) -0.008(3) -0.009(3) -0.013(4)
C12 0.107(4) 0.133(5) 0.077(4) 0.021(4) -0.004(3) -0.008(4)
C13 0.138(5) 0.114(5) 0.091(5) 0.002(4) 0.008(4) 0.022(4)
C14 0.101(4) 0.091(4) 0.109(5) -0.005(3) 0.001(4) 0.017(4)
C15 0.062(3) 0.069(3) 0.074(3) -0.002(3) 0.002(3) 0.003(3)
C16 0.061(3) 0.082(3) 0.069(3) -0.006(3) 0.001(3) 0.001(3)
C17 0.066(3) 0.094(4) 0.085(4) -0.011(3) 0.003(3) 0.002(3)
C18 0.077(4) 0.143(5) 0.110(5) -0.029(4) 0.005(3) -0.016(4)
C19 0.053(3) 0.173(6) 0.108(5) -0.028(4) 0.004(3) -0.005(4)
C20 0.070(4) 0.151(5) 0.097(4) -0.003(4) 0.012(3) -0.005(4)
C21 0.068(3) 0.105(4) 0.074(3) -0.004(3) 0.007(3) 0.004(3)
C22 0.084(4) 0.096(4) 0.120(5) -0.021(3) 0.003(3) -0.014(4)
C23 0.160(7) 0.114(5) 0.178(7) -0.013(5) -0.001(5) -0.015(5)
C24 0.144(6) 0.158(6) 0.114(6) -0.002(5) 0.024(4) -0.023(5)
C28 0.088(4) 0.114(5) 0.101(5) -0.007(3) 0.024(3) -0.022(4)
C29 0.162(7) 0.137(6) 0.205(8) 0.005(5) 0.052(6) -0.052(6)
C30 0.137(6) 0.194(7) 0.087(5) -0.020(5) -0.001(4) -0.028(5)

loop_
_atom_type_symbol
_atom_type_description
_atom_type_scat_dispersion_real
_atom_type_scat_dispersion_imag
_atom_type_scat_source
C C 0.0181 0.0091
;
International Tables for Crystallography
(1992, Vol. C, Tables 4.2.6.8 and 6.1.1.4)
;
H H 0.0000 0.0000
;
International Tables for Crystallography
(1992, Vol. C, Table 6.1.1.4)
;
N N 0.0311 0.0180
;
International Tables for Crystallography
(1992, Vol. C, Tables 4.2.6.8 and 6.1.1.4)
;
O O 0.0492 0.0322
;
International Tables for Crystallography
(1992, Vol. C, Tables 4.2.6.8 and 6.1.1.4)
;

loop_
_geom_angle_atom_site_label_1
_geom_angle_atom_site_label_2
_geom_angle_atom_site_label_3
_geom_angle
_geom_angle_publ_flag
C7 N1 C8 123.9(4) yes
C2 C1 C6 120.0 yes
C1 C2 C3 120.0 yes
C2 C3 C4 120.0 yes
C2 C3 C7 117.9(3) yes
C4 C3 C7 122.0(3) yes
C3 C4 C5 120.0 yes
C3 C4 C15 120.8(3) yes
C5 C4 C15 118.9(3) yes
C4 C5 C6 120.0 yes
C1 C6 C5 120.0 yes
O1 C7 N1 124.5(4) yes
O1 C7 C3 119.1(4) yes
N1 C7 C3 116.3(4) yes
N1 C8 C9 113.0(4) yes
C8 C9 C10 119.6(3) yes
C8 C9 C14 120.4(4) yes
C10 C9 C14 120.0 yes
C9 C10 C11 120.0 yes
C10 C11 C12 120.0 yes
C11 C12 C13 120.0 yes
C12 C13 C14 120.0 yes
C9 C14 C13 120.0 yes
O2 C15 C4 120.1(4) yes
O2 C15 C16 121.5(4) yes
C4 C15 C16 118.4(4) yes
C15 C16 C17 119.5(3) yes
C15 C16 C21 120.5(3) yes
C17 C16 C21 120.0 yes
C16 C17 C18 120.0 yes
C16 C17 C22 121.9(3) yes
C18 C17 C22 118.1(4) yes
C17 C18 C19 120.0 yes
C18 C19 C20 120.0 yes
C18 C19 C25A 128.5(8) yes
C18 C19 C25B 115.1(9) yes
C20 C19 C25A 110.3(8) yes
C20 C19 C25B 124.0(8) yes
C19 C20 C21 120.0 yes
C16 C21 C20 120.0 yes
C16 C21 C28 121.3(3) yes
C20 C21 C28 118.6(4) yes
C17 C22 C23 112.1(5) yes
C17 C22 C24 111.4(5) yes
C23 C22 C24 110.8(5) yes
C19 C25A C26A 120.4(13) yes
C19 C25A C27A 103.9(16) yes
C26A C25A C27A 116.3(18) yes
C19 C25B C26B 108.6(13) yes
C19 C25B C27B 120.4(14) yes
C26B C25B C27B 106.6(16) yes
C21 C28 C29 113.2(5) yes
C21 C28 C30 110.4(5) yes
C29 C28 C30 112.0(6) yes

loop_
_geom_bond_atom_site_label_1
_geom_bond_atom_site_label_2
_geom_bond_distance
_geom_bond_publ_flag
O1 C7 1.249(6) yes
O2 C15 1.213(6) yes
N1 C7 1.317(6) yes
N1 C8 1.450(6) yes
C1 C2 1.390 yes
C1 C6 1.390 yes
C2 C3 1.390 yes
C3 C4 1.390 yes
C3 C7 1.491(5) yes
C4 C5 1.390 yes
C4 C15 1.492(5) yes
C5 C6 1.390 yes
C8 C9 1.502(6) yes
C9 C10 1.390 yes
C9 C14 1.390 yes
C10 C11 1.390 yes
C11 C12 1.390 yes
C12 C13 1.390 yes
C13 C14 1.390 yes
C15 C16 1.489(5) yes
C16 C17 1.390 yes
C16 C21 1.390 yes
C17 C18 1.390 yes
C17 C22 1.523(6) yes
C18 C19 1.390 yes
C19 C20 1.390 yes
C19 C25A 1.541(9) yes
C19 C25B 1.522(14) yes
C20 C21 1.390 yes
C21 C28 1.531(6) yes
C22 C23 1.511(8) yes
C22 C24 1.517(9) yes
C25A C26A 1.35(3) yes
C25A C27A 1.40(4) yes
C25B C26B 1.52(3) yes
C25B C27B 1.50(3) yes
C28 C29 1.523(9) yes
C28 C30 1.525(8) yes

loop_
_geom_hbond_atom_site_label_D
_geom_hbond_atom_site_label_H
_geom_hbond_atom_site_label_A
_geom_hbond_site_symmetry_A
_geom_hbond_distance_DA
_geom_hbond_distance_DH
_geom_hbond_distance_HA
_geom_hbond_angle_DHA
_geom_hbond_publ_flag
N1 H1N O1 2_655 2.851(5) 0.860 1.993 175.1 no
